data_7246789
loop_
_publ_author_name
'Prashanth, Jupally'
'Surov, Artem O.'
'Drozd, Ksenia V.'
'Perlovich, German L.'
'Balasubramanian, Sridhar'

_publ_section_title
;
 Polymorphs, cocrystal and hydrate of nilutamide
;
_journal_issue 24
_journal_name_full CrystEngComm
_journal_page_first 3501
_journal_page_last 3513
_journal_paper_doi 10.1039/D3CE00328K
_journal_volume 25
_journal_year 2023
_chemical_formula_moiety 'C12 H10 F3 N3 O4, C5 H5 N5'
_chemical_formula_sum 'C17 H15 F3 N8 O4'
_chemical_formula_weight 452.37
_chemical_name_common 'Nilutamide-Adenine cocrystal'
_space_group_crystal_system monoclinic
_space_group_IT_number 14
_space_group_name_Hall '-P 2ybc'
_space_group_name_H-M_alt 'P 1 21/c 1'
_atom_sites_solution_hydrogens mixed
_audit_creation_method SHELXL-2019/2
_audit_update_record
;
2023-03-28 deposited with the CCDC.	2023-05-12 downloaded from the CCDC.
;
_cell_angle_alpha 90
_cell_angle_beta 98.845(3)
_cell_angle_gamma 90
_cell_formula_units_Z 4
_cell_length_a 7.3886(5)
_cell_length_b 12.2118(8)
_cell_length_c 20.8355(13)
_cell_measurement_reflns_used 9897
_cell_measurement_temperature 100(2)
_cell_measurement_theta_max 30.51
_cell_measurement_theta_min 2.59
_cell_volume 1857.6(2)
_computing_cell_refinement '<i>SAINT</i> (Bruker, 2016)'
_computing_data_collection '<i>APEX3</i> (Bruker, 2016)'
_computing_data_reduction 'Bruker SAINT'
_computing_molecular_graphics 'DIAMOND (Brandenburg & Putz, 2005)'
_computing_publication_material 'Bruker SHELXTL'
_computing_structure_refinement '<i>SHELXL2014</i> (Sheldrick, 2015)'
_computing_structure_solution '<i>SHELXT</i> (Sheldrick, 2015)'
_diffrn_ambient_temperature 100(2)
_diffrn_measured_fraction_theta_full 0.994
_diffrn_measured_fraction_theta_max 0.995
_diffrn_measurement_device_type 'Bruker D8 QUEST PHOTON-100'
_diffrn_measurement_method '\w and \f'
_diffrn_radiation_type MoK\a
_diffrn_radiation_wavelength 0.71073
_diffrn_reflns_av_R_equivalents 0.0319
_diffrn_reflns_av_unetI/netI 0.0327
_diffrn_reflns_Laue_measured_fraction_full 0.994
_diffrn_reflns_Laue_measured_fraction_max 0.995
_diffrn_reflns_limit_h_max 9
_diffrn_reflns_limit_h_min -9
_diffrn_reflns_limit_k_max 14
_diffrn_reflns_limit_k_min -15
_diffrn_reflns_limit_l_max 27
_diffrn_reflns_limit_l_min -26
_diffrn_reflns_number 16255
_diffrn_reflns_point_group_measured_fraction_full 0.994
_diffrn_reflns_point_group_measured_fraction_max 0.995
_diffrn_reflns_theta_full 25.242
_diffrn_reflns_theta_max 27.500
_diffrn_reflns_theta_min 2.588
_exptl_absorpt_coefficient_mu 0.139
_exptl_absorpt_correction_T_max 0.7461
_exptl_absorpt_correction_T_min 0.6858
_exptl_absorpt_correction_type multi-scan
_exptl_absorpt_process_details 'SADABS 2014/5'
_exptl_crystal_colour colorless
_exptl_crystal_density_diffrn 1.618
_exptl_crystal_description plate
_exptl_crystal_F_000 928
_exptl_crystal_size_max 0.180
_exptl_crystal_size_mid 0.120
_exptl_crystal_size_min 0.080
_refine_diff_density_max 0.519
_refine_diff_density_min -0.399
_refine_diff_density_rms 0.088
_refine_ls_extinction_method none
_refine_ls_goodness_of_fit_ref 1.167
_refine_ls_hydrogen_treatment mixed
_refine_ls_matrix_type full
_refine_ls_number_parameters 344
_refine_ls_number_reflns 4256
_refine_ls_number_restraints 18
_refine_ls_restrained_S_all 1.166
_refine_ls_R_factor_all 0.0751
_refine_ls_R_factor_gt 0.0704
_refine_ls_shift/su_max 0.000
_refine_ls_shift/su_mean 0.000
_refine_ls_structure_factor_coef Fsqd
_refine_ls_weighting_details 'w=1/[\s^2^(Fo^2^)+(0.0194P)^2^+6.9580P] where P=(Fo^2^+2Fc^2^)/3'
_refine_ls_weighting_scheme calc
_refine_ls_wR_factor_gt 0.1671
_refine_ls_wR_factor_ref 0.1691
_reflns_Friedel_coverage 0.000
_reflns_number_gt 3867
_reflns_number_total 4256
_reflns_threshold_expression 'I > 2\s(I)'
_cod_data_source_file d3ce00328k2.cif
_cod_data_source_block KA997_0m
_cod_depositor_comments 'Adding full bibliography for 7246786--7246789.cif.'
_cod_original_sg_symbol_H-M 'P 21/c'
_cod_database_code 7246789
_shelx_shelxl_version_number 2019/2
_shelx_space_group_comment
;
The symmetry employed for this shelxl refinement is uniquely defined
by the following loop, which should always be used as a source of
symmetry information in preference to the above space-group names.
They are only intended as comments.
;
_shelx_estimated_absorpt_t_min 0.975
_shelx_estimated_absorpt_t_max 0.989

loop_
_space_group_symop_operation_xyz
'x, y, z'
'-x, y+1/2, -z+1/2'
'-x, -y, -z'
'x, -y-1/2, z-1/2'

loop_
_atom_site_label
_atom_site_type_symbol
_atom_site_fract_x
_atom_site_fract_y
_atom_site_fract_z
_atom_site_U_iso_or_equiv
_atom_site_adp_type
_atom_site_occupancy
_atom_site_site_symmetry_order
_atom_site_calc_flag
_atom_site_refinement_flags_posn
_atom_site_refinement_flags_adp
_atom_site_refinement_flags_occupancy
_atom_site_disorder_assembly
_atom_site_disorder_group
C1 C 0.1496(4) 0.3784(2) 0.38887(13) 0.0126(5) Uani 1 1 d . . . . .
C2 C 0.0622(4) 0.3581(2) 0.32582(14) 0.0160(6) Uani 1 1 d . . . . .
H2 H 0.012687 0.417124 0.299003 0.019 Uiso 1 1 calc R U . . .
C3 C 0.0476(4) 0.2516(3) 0.30223(14) 0.0189(6) Uani 1 1 d . . . . .
H3 H -0.006718 0.237620 0.258650 0.023 Uiso 1 1 calc R U . . .
C4 C 0.1124(4) 0.1667(2) 0.34250(15) 0.0159(6) Uani 1 1 d . . . . .
C5 C 0.1958(4) 0.1846(2) 0.40590(14) 0.0165(6) Uani 1 1 d . . . . .
C6 C 0.2187(4) 0.2913(2) 0.42858(14) 0.0159(6) Uani 1 1 d . . . . .
H6 H 0.281373 0.305115 0.471133 0.019 Uiso 1 1 calc R U . . .
C7 C 0.2643(5) 0.0921(3) 0.45063(16) 0.0246(7) Uani 1 1 d . . . . .
C8 C 0.2055(4) 0.5175(2) 0.47997(13) 0.0147(6) Uani 1 1 d . . . . .
C9 C 0.1763(4) 0.6802(2) 0.42033(13) 0.0152(6) Uani 1 1 d . . . . .
C10 C 0.1555(4) 0.5820(2) 0.37489(14) 0.0158(6) Uani 1 1 d . . . . .
C11 C 0.0006(5) 0.7470(3) 0.41163(16) 0.0219(6) Uani 1 1 d . . . . .
H11A H -0.023816 0.775531 0.367179 0.033 Uiso 1 1 calc R U . . .
H11B H 0.013911 0.808186 0.442437 0.033 Uiso 1 1 calc R U . . .
H11C H -0.101480 0.700368 0.419674 0.033 Uiso 1 1 calc R U . . .
C12 C 0.3385(5) 0.7492(3) 0.40817(18) 0.0253(7) Uani 1 1 d . . . . .
H12A H 0.316651 0.777241 0.363576 0.038 Uiso 1 1 calc R U . . .
H12B H 0.449591 0.704218 0.414388 0.038 Uiso 1 1 calc R U . . .
H12C H 0.353817 0.810781 0.438701 0.038 Uiso 1 1 calc R U . . .
N1 N 0.0923(4) 0.0544(2) 0.31643(13) 0.0213(6) Uani 1 1 d . . . . .
N2 N 0.1680(3) 0.48752(19) 0.41288(11) 0.0124(5) Uani 1 1 d . . . . .
N3 N 0.2106(4) 0.6261(2) 0.48353(12) 0.0170(5) Uani 1 1 d . . . . .
H1N H 0.244(5) 0.661(3) 0.518(2) 0.025(10) Uiso 1 1 d . . . . .
O2 O -0.0237(4) -0.0034(2) 0.33239(13) 0.0357(7) Uani 1 1 d . . . . .
O3 O 0.2265(3) 0.45260(17) 0.52509(10) 0.0200(5) Uani 1 1 d . . . . .
O4 O 0.1327(4) 0.58717(19) 0.31629(10) 0.0253(5) Uani 1 1 d . . . . .
O1 O 0.1887(5) 0.0324(4) 0.2730(2) 0.0248(10) Uani 0.767(12) 1 d . U P A 1
F1 F 0.3542(6) 0.0187(3) 0.4197(2) 0.0312(9) Uani 0.767(12) 1 d . . P A 1
F2 F 0.3682(12) 0.1264(6) 0.5024(4) 0.055(2) Uani 0.767(12) 1 d . U P A 1
F3 F 0.1233(6) 0.0387(4) 0.4700(2) 0.0354(10) Uani 0.767(12) 1 d . U P A 1
O1D O 0.2158(19) 0.0004(12) 0.3075(11) 0.035(4) Uani 0.233(12) 1 d . U P A 2
F1D F 0.436(2) 0.0514(13) 0.4439(8) 0.038(5) Uani 0.233(12) 1 d . . P A 2
F2D F 0.306(3) 0.122(2) 0.5170(10) 0.033(4) Uani 0.233(12) 1 d . U P A 2
F3D F 0.163(2) 0.0035(11) 0.4520(7) 0.029(3) Uani 0.233(12) 1 d . U P A 2
C13 C 0.4162(4) 0.6831(2) 0.66968(13) 0.0125(5) Uani 1 1 d . . . . .
C14 C 0.4581(4) 0.5762(2) 0.69240(13) 0.0122(5) Uani 1 1 d . . . . .
C15 C 0.5916(4) 0.6564(2) 0.78981(13) 0.0140(5) Uani 1 1 d . . . . .
H15 H 0.656498 0.644376 0.832234 0.017 Uiso 1 1 calc R U . . .
C16 C 0.4644(4) 0.7681(2) 0.71289(13) 0.0132(5) Uani 1 1 d . . . . .
C17 C 0.3179(4) 0.8300(2) 0.62129(14) 0.0167(6) Uani 1 1 d . . . . .
H17 H 0.261526 0.880027 0.589455 0.020 Uiso 1 1 calc R U . . .
N4 N 0.4131(4) 0.4861(2) 0.65751(12) 0.0176(5) Uani 1 1 d . . . . .
H2N H 0.429(6) 0.425(4) 0.678(2) 0.030(11) Uiso 1 1 d . . . . .
H3N H 0.342(6) 0.493(4) 0.619(2) 0.031(11) Uiso 1 1 d . . . . .
N5 N 0.5496(3) 0.5659(2) 0.75398(11) 0.0134(5) Uani 1 1 d . . . . .
N6 N 0.5549(3) 0.7601(2) 0.77413(11) 0.0150(5) Uani 1 1 d . . . . .
N7 N 0.4001(4) 0.8619(2) 0.68137(12) 0.0160(5) Uani 1 1 d . . . . .
H4N H 0.402(6) 0.938(4) 0.699(2) 0.045(13) Uiso 1 1 d . . . . .
N8 N 0.3232(3) 0.7236(2) 0.61112(11) 0.0149(5) Uani 1 1 d . . . . .

loop_
_atom_site_aniso_label
_atom_site_aniso_U_11
_atom_site_aniso_U_22
_atom_site_aniso_U_33
_atom_site_aniso_U_23
_atom_site_aniso_U_13
_atom_site_aniso_U_12
C1 0.0150(13) 0.0090(12) 0.0139(13) -0.0023(10) 0.0029(10) 0.0002(10)
C2 0.0207(14) 0.0128(13) 0.0139(13) -0.0008(10) 0.0001(11) 0.0009(11)
C3 0.0246(15) 0.0163(14) 0.0143(13) -0.0053(11) -0.0022(11) 0.0022(12)
C4 0.0146(13) 0.0105(13) 0.0221(14) -0.0046(11) 0.0007(11) 0.0002(11)
C5 0.0187(14) 0.0109(13) 0.0189(14) -0.0008(11) 0.0000(11) 0.0008(11)
C6 0.0228(15) 0.0110(13) 0.0130(13) -0.0017(10) 0.0001(11) -0.0010(11)
C7 0.0352(18) 0.0111(14) 0.0246(16) 0.0004(12) -0.0042(13) 0.0013(13)
C8 0.0195(14) 0.0128(13) 0.0110(13) -0.0024(10) 0.0001(10) -0.0006(11)
C9 0.0228(15) 0.0105(13) 0.0119(13) 0.0005(10) 0.0015(11) -0.0016(11)
C10 0.0216(14) 0.0094(13) 0.0155(13) 0.0016(11) 0.0005(11) -0.0012(11)
C11 0.0271(16) 0.0152(14) 0.0242(16) 0.0052(12) 0.0059(13) 0.0031(12)
C12 0.0273(17) 0.0164(15) 0.0331(18) -0.0013(13) 0.0072(14) -0.0057(13)
N1 0.0184(13) 0.0160(13) 0.0263(14) -0.0074(11) -0.0062(10) 0.0029(10)
N2 0.0205(12) 0.0080(11) 0.0084(10) 0.0002(8) 0.0012(9) -0.0004(9)
N3 0.0300(14) 0.0099(11) 0.0097(11) -0.0014(9) -0.0008(10) -0.0011(10)
O2 0.0595(18) 0.0143(11) 0.0375(15) -0.0057(10) 0.0205(13) -0.0144(12)
O3 0.0368(13) 0.0121(10) 0.0101(9) -0.0002(8) 0.0004(8) -0.0010(9)
O4 0.0477(15) 0.0159(11) 0.0108(10) 0.0018(8) 0.0002(9) -0.0033(10)
O1 0.0229(17) 0.0226(19) 0.030(2) -0.0133(17) 0.0075(15) -0.0003(14)
F1 0.037(2) 0.0114(14) 0.0417(19) 0.0020(13) -0.0054(16) 0.0088(13)
F2 0.089(6) 0.0157(17) 0.041(4) 0.002(3) -0.047(3) 0.005(3)
F3 0.059(2) 0.019(2) 0.028(2) 0.0093(15) 0.0092(16) -0.0014(17)
O1D 0.028(6) 0.022(6) 0.060(11) -0.015(7) 0.020(7) 0.004(5)
F1D 0.039(8) 0.038(7) 0.041(8) 0.021(6) 0.021(6) 0.023(6)
F2D 0.059(11) 0.019(6) 0.018(6) -0.001(5) -0.007(5) 0.004(7)
F3D 0.044(7) 0.009(5) 0.029(6) 0.006(4) -0.010(5) -0.014(5)
C13 0.0153(13) 0.0129(13) 0.0093(12) -0.0001(10) 0.0016(10) 0.0001(10)
C14 0.0158(13) 0.0108(12) 0.0103(12) 0.0003(10) 0.0024(10) -0.0001(10)
C15 0.0173(13) 0.0136(13) 0.0104(12) 0.0006(10) 0.0001(10) -0.0005(11)
C16 0.0161(13) 0.0100(13) 0.0134(13) 0.0011(10) 0.0019(10) -0.0006(10)
C17 0.0258(15) 0.0113(13) 0.0116(13) 0.0007(10) -0.0016(11) 0.0012(12)
N4 0.0292(14) 0.0099(12) 0.0119(12) 0.0006(9) -0.0031(10) -0.0018(10)
N5 0.0170(12) 0.0108(11) 0.0119(11) 0.0002(9) 0.0010(9) 0.0007(9)
N6 0.0203(12) 0.0128(12) 0.0108(11) -0.0010(9) -0.0011(9) 0.0002(10)
N7 0.0235(13) 0.0092(11) 0.0138(12) 0.0002(9) -0.0021(9) 0.0009(10)
N8 0.0218(12) 0.0115(11) 0.0104(11) 0.0008(9) -0.0006(9) 0.0013(10)

loop_
_atom_type_symbol
_atom_type_description
_atom_type_scat_dispersion_real
_atom_type_scat_dispersion_imag
_atom_type_scat_source
C C 0.0033 0.0016 'International Tables Vol C Tables 4.2.6.8 and 6.1.1.4'
H H 0.0000 0.0000 'International Tables Vol C Tables 4.2.6.8 and 6.1.1.4'
N N 0.0061 0.0033 'International Tables Vol C Tables 4.2.6.8 and 6.1.1.4'
O O 0.0106 0.0060 'International Tables Vol C Tables 4.2.6.8 and 6.1.1.4'
F F 0.0171 0.0103 'International Tables Vol C Tables 4.2.6.8 and 6.1.1.4'

loop_
_geom_angle_atom_site_label_1
_geom_angle_atom_site_label_2
_geom_angle_atom_site_label_3
_geom_angle
_geom_angle_site_symmetry_1
_geom_angle_site_symmetry_3
_geom_angle_publ_flag
C2 C1 C6 119.9(3) . . ?
C2 C1 N2 120.2(2) . . ?
C6 C1 N2 119.9(2) . . ?
C3 C2 C1 120.0(3) . . ?
C3 C2 H2 120.0 . . ?
C1 C2 H2 120.0 . . ?
C4 C3 C2 119.4(3) . . ?
C4 C3 H3 120.3 . . ?
C2 C3 H3 120.3 . . ?
C3 C4 C5 121.7(3) . . ?
C3 C4 N1 118.1(3) . . ?
C5 C4 N1 120.2(3) . . ?
C4 C5 C6 119.0(3) . . ?
C4 C5 C7 122.1(3) . . ?
C6 C5 C7 118.9(3) . . ?
C5 C6 C1 120.0(3) . . ?
C5 C6 H6 120.0 . . ?
C1 C6 H6 120.0 . . ?
F2 C7 F1 110.1(4) . . ?
F2 C7 F3 107.1(5) . . ?
F1 C7 F3 106.6(3) . . ?
F3D C7 F1D 103.7(8) . . ?
F3D C7 F2D 103.4(11) . . ?
F1D C7 F2D 97.2(12) . . ?
F2 C7 C5 112.0(4) . . ?
F3D C7 C5 119.5(6) . . ?
F1 C7 C5 110.4(3) . . ?
F3 C7 C5 110.4(3) . . ?
F1D C7 C5 115.6(5) . . ?
F2D C7 C5 114.4(11) . . ?
O3 C8 N3 127.3(3) . . ?
O3 C8 N2 124.6(3) . . ?
N3 C8 N2 108.1(2) . . ?
N3 C9 C12 111.7(3) . . ?
N3 C9 C11 112.2(2) . . ?
C12 C9 C11 111.3(3) . . ?
N3 C9 C10 101.0(2) . . ?
C12 C9 C10 109.9(3) . . ?
C11 C9 C10 110.2(2) . . ?
O4 C10 N2 127.1(3) . . ?
O4 C10 C9 125.0(3) . . ?
N2 C10 C9 107.9(2) . . ?
C9 C11 H11A 109.5 . . ?
C9 C11 H11B 109.5 . . ?
H11A C11 H11B 109.5 . . ?
C9 C11 H11C 109.5 . . ?
H11A C11 H11C 109.5 . . ?
H11B C11 H11C 109.5 . . ?
C9 C12 H12A 109.5 . . ?
C9 C12 H12B 109.5 . . ?
H12A C12 H12B 109.5 . . ?
C9 C12 H12C 109.5 . . ?
H12A C12 H12C 109.5 . . ?
H12B C12 H12C 109.5 . . ?
O1D N1 O2 108.9(8) . . ?
O2 N1 O1 125.6(3) . . ?
O1D N1 C4 123.3(7) . . ?
O2 N1 C4 118.8(3) . . ?
O1 N1 C4 115.2(3) . . ?
C10 N2 C1 125.6(2) . . ?
C10 N2 C8 109.2(2) . . ?
C1 N2 C8 125.3(2) . . ?
C8 N3 C9 113.7(2) . . ?
C8 N3 H1N 124(3) . . ?
C9 N3 H1N 122(3) . . ?
C16 C13 N8 110.2(2) . . ?
C16 C13 C14 117.1(2) . . ?
N8 C13 C14 132.6(3) . . ?
N4 C14 N5 119.0(3) . . ?
N4 C14 C13 124.0(3) . . ?
N5 C14 C13 117.0(2) . . ?
N6 C15 N5 128.9(3) . . ?
N6 C15 H15 115.5 . . ?
N5 C15 H15 115.5 . . ?
N6 C16 N7 126.8(3) . . ?
N6 C16 C13 127.0(3) . . ?
N7 C16 C13 106.3(2) . . ?
N8 C17 N7 114.2(3) . . ?
N8 C17 H17 122.9 . . ?
N7 C17 H17 122.9 . . ?
C14 N4 H2N 116(3) . . ?
C14 N4 H3N 119(3) . . ?
H2N N4 H3N 123(4) . . ?
C15 N5 C14 119.2(2) . . ?
C15 N6 C16 110.8(2) . . ?
C17 N7 C16 105.9(2) . . ?
C17 N7 H4N 126(3) . . ?
C16 N7 H4N 128(3) . . ?
C17 N8 C13 103.4(2) . . ?

loop_
_geom_bond_atom_site_label_1
_geom_bond_atom_site_label_2
_geom_bond_distance
_geom_bond_site_symmetry_2
_geom_bond_publ_flag
C1 C2 1.394(4) . ?
C1 C6 1.395(4) . ?
C1 N2 1.423(3) . ?
C2 C3 1.389(4) . ?
C2 H2 0.9500 . ?
C3 C4 1.373(4) . ?
C3 H3 0.9500 . ?
C4 C5 1.386(4) . ?
C4 N1 1.474(4) . ?
C5 C6 1.389(4) . ?
C5 C7 1.501(4) . ?
C6 H6 0.9500 . ?
C7 F2 1.294(8) . ?
C7 F3D 1.317(12) . ?
C7 F1 1.339(5) . ?
C7 F3 1.343(6) . ?
C7 F1D 1.388(11) . ?
C7 F2D 1.42(2) . ?
C8 O3 1.221(4) . ?
C8 N3 1.328(4) . ?
C8 N2 1.430(3) . ?
C9 N3 1.460(4) . ?
C9 C12 1.518(4) . ?
C9 C11 1.520(4) . ?
C9 C10 1.521(4) . ?
C10 O4 1.208(4) . ?
C10 N2 1.394(4) . ?
C11 H11A 0.9800 . ?
C11 H11B 0.9800 . ?
C11 H11C 0.9800 . ?
C12 H12A 0.9800 . ?
C12 H12B 0.9800 . ?
C12 H12C 0.9800 . ?
N1 O1D 1.163(12) . ?
N1 O2 1.196(4) . ?
N1 O1 1.264(5) . ?
N3 H1N 0.85(4) . ?
C13 C16 1.384(4) . ?
C13 N8 1.396(3) . ?
C13 C14 1.407(4) . ?
C14 N4 1.332(4) . ?
C14 N5 1.361(3) . ?
C15 N6 1.326(4) . ?
C15 N5 1.342(4) . ?
C15 H15 0.9500 . ?
C16 N6 1.350(4) . ?
C16 N7 1.369(4) . ?
C17 N8 1.317(4) . ?
C17 N7 1.362(4) . ?
C17 H17 0.9500 . ?
N4 H2N 0.86(4) . ?
N4 H3N 0.90(4) . ?
N7 H4N 1.00(5) . ?

loop_
_geom_hbond_atom_site_label_D
_geom_hbond_atom_site_label_H
_geom_hbond_atom_site_label_A
_geom_hbond_distance_DH
_geom_hbond_distance_HA
_geom_hbond_distance_DA
_geom_hbond_angle_DHA
_geom_hbond_site_symmetry_A
_geom_hbond_publ_flag
N3 H1N N8 0.85(4) 2.08(4) 2.915(3) 171(4) . yes
N4 H2N N6 0.86(4) 2.24(5) 3.099(4) 175(4) 2_646 yes
N4 H3N O3 0.90(4) 2.06(4) 2.917(3) 158(4) . yes
N7 H4N N5 1.00(5) 1.85(5) 2.829(3) 167(4) 2_656 yes
C2 H2 O1^a 0.95 2.40 3.321(4) 163.4 2 yes
C3 H3 O4 0.95 2.50 3.300(4) 142.4 2_545 yes
C11 H11C O3 0.98 2.45 3.343(4) 151.6 3_566 yes
C12 H12C F2^a 0.98 2.35 3.039(8) 126.4 3_666 yes

loop_
_geom_torsion_atom_site_label_1
_geom_torsion_atom_site_label_2
_geom_torsion_atom_site_label_3
_geom_torsion_atom_site_label_4
_geom_torsion
_geom_torsion_site_symmetry_1
_geom_torsion_site_symmetry_2
_geom_torsion_site_symmetry_3
_geom_torsion_site_symmetry_4
_geom_torsion_publ_flag
C6 C1 C2 C3 -1.4(4) . . . . ?
N2 C1 C2 C3 178.8(3) . . . . ?
C1 C2 C3 C4 2.9(5) . . . . ?
C2 C3 C4 C5 -1.4(5) . . . . ?
C2 C3 C4 N1 179.0(3) . . . . ?
C3 C4 C5 C6 -1.8(5) . . . . ?
N1 C4 C5 C6 177.8(3) . . . . ?
C3 C4 C5 C7 179.0(3) . . . . ?
N1 C4 C5 C7 -1.4(5) . . . . ?
C4 C5 C6 C1 3.4(5) . . . . ?
C7 C5 C6 C1 -177.4(3) . . . . ?
C2 C1 C6 C5 -1.8(4) . . . . ?
N2 C1 C6 C5 178.0(3) . . . . ?
C4 C5 C7 F2 167.3(5) . . . . ?
C6 C5 C7 F2 -11.9(6) . . . . ?
C4 C5 C7 F3D -42.8(11) . . . . ?
C6 C5 C7 F3D 137.9(11) . . . . ?
C4 C5 C7 F1 44.2(5) . . . . ?
C6 C5 C7 F1 -135.0(4) . . . . ?
C4 C5 C7 F3 -73.4(5) . . . . ?
C6 C5 C7 F3 107.4(4) . . . . ?
C4 C5 C7 F1D 82.2(11) . . . . ?
C6 C5 C7 F1D -97.0(11) . . . . ?
C4 C5 C7 F2D -166.1(10) . . . . ?
C6 C5 C7 F2D 14.6(11) . . . . ?
N3 C9 C10 O4 -176.7(3) . . . . ?
C12 C9 C10 O4 -58.6(4) . . . . ?
C11 C9 C10 O4 64.5(4) . . . . ?
N3 C9 C10 N2 3.1(3) . . . . ?
C12 C9 C10 N2 121.3(3) . . . . ?
C11 C9 C10 N2 -115.6(3) . . . . ?
C3 C4 N1 O1D 112.4(15) . . . . ?
C5 C4 N1 O1D -67.3(15) . . . . ?
C3 C4 N1 O2 -104.3(4) . . . . ?
C5 C4 N1 O2 76.1(4) . . . . ?
C3 C4 N1 O1 68.2(4) . . . . ?
C5 C4 N1 O1 -111.4(4) . . . . ?
O4 C10 N2 C1 -2.3(5) . . . . ?
C9 C10 N2 C1 177.9(3) . . . . ?
O4 C10 N2 C8 176.7(3) . . . . ?
C9 C10 N2 C8 -3.1(3) . . . . ?
C2 C1 N2 C10 -19.9(4) . . . . ?
C6 C1 N2 C10 160.3(3) . . . . ?
C2 C1 N2 C8 161.2(3) . . . . ?
C6 C1 N2 C8 -18.6(4) . . . . ?
O3 C8 N2 C10 -179.0(3) . . . . ?
N3 C8 N2 C10 1.7(3) . . . . ?
O3 C8 N2 C1 0.1(5) . . . . ?
N3 C8 N2 C1 -179.2(3) . . . . ?
O3 C8 N3 C9 -178.8(3) . . . . ?
N2 C8 N3 C9 0.5(4) . . . . ?
C12 C9 N3 C8 -119.1(3) . . . . ?
C11 C9 N3 C8 115.2(3) . . . . ?
C10 C9 N3 C8 -2.2(3) . . . . ?
C16 C13 C14 N4 176.9(3) . . . . ?
N8 C13 C14 N4 1.1(5) . . . . ?
C16 C13 C14 N5 -2.9(4) . . . . ?
N8 C13 C14 N5 -178.6(3) . . . . ?
N8 C13 C16 N6 179.8(3) . . . . ?
C14 C13 C16 N6 3.1(4) . . . . ?
N8 C13 C16 N7 0.4(3) . . . . ?
C14 C13 C16 N7 -176.3(3) . . . . ?
N6 C15 N5 C14 0.6(5) . . . . ?
N4 C14 N5 C15 -178.5(3) . . . . ?
C13 C14 N5 C15 1.3(4) . . . . ?
N5 C15 N6 C16 -0.6(4) . . . . ?
N7 C16 N6 C15 177.9(3) . . . . ?
C13 C16 N6 C15 -1.3(4) . . . . ?
N8 C17 N7 C16 0.0(4) . . . . ?
N6 C16 N7 C17 -179.6(3) . . . . ?
C13 C16 N7 C17 -0.3(3) . . . . ?
N7 C17 N8 C13 0.2(4) . . . . ?
C16 C13 N8 C17 -0.4(3) . . . . ?
C14 C13 N8 C17 175.6(3) . . . . ?
